data_2207079
loop_
_publ_author_name
'Duan, Xue-Min'
'Huang, Peng-Mian'
'Zheng, Peng-Wu'
'Li, Jiang-sheng'

_publ_section_title
;
 9-Benzyl-3,6-dibromo-9<i>H</i>-carbazole
;
_journal_coeditor_code TK6261
_journal_issue 10
_journal_name_full 'Acta Crystallographica Section E'
_journal_page_first o3361
_journal_page_last o3363
_journal_paper_doi 10.1107/S1600536805029430
_journal_volume 61
_journal_year 2005
_chemical_formula_moiety 'C19 H13 Br2 N'
_chemical_formula_sum 'C19 H13 Br2 N'
_chemical_formula_weight 415.12
_chemical_melting_point 431.0(10)
_chemical_name_systematic
;
9-Benzyl-3,6-dibromo-9H-carbazole
;
_space_group_IT_number 9
_symmetry_cell_setting monoclinic
_symmetry_space_group_name_Hall 'C -2yc'
_symmetry_space_group_name_H-M 'C 1 c 1'
_atom_sites_solution_hydrogens geom
_atom_sites_solution_primary direct
_atom_sites_solution_secondary difmap
_cell_angle_alpha 90
_cell_angle_beta 116.449(2)
_cell_angle_gamma 90
_cell_formula_units_Z 8
_cell_length_a 39.113(6)
_cell_length_b 4.5063(7)
_cell_length_c 20.469(3)
_cell_measurement_reflns_used 1791
_cell_measurement_temperature 294(2)
_cell_measurement_theta_max 21.4
_cell_measurement_theta_min 2.3
_cell_volume 3230.1(9)
_computing_cell_refinement SMART
_computing_data_collection 'SMART (Bruker, 1997) '
_computing_data_reduction 'SAINT (Bruker, 1997) '
_computing_molecular_graphics 'SHELXTL (Bruker)'
_computing_publication_material SHELXTL
_computing_structure_refinement 'SHELXL97 (Sheldrick, 1997)'
_computing_structure_solution 'SHELXS-97 (Sheldrick, 1997)'
_diffrn_ambient_temperature 294(2)
_diffrn_measured_fraction_theta_full 0.998
_diffrn_measured_fraction_theta_max 0.998
_diffrn_measurement_device_type 'CCD area detector'
_diffrn_measurement_method '\f and \w scans'
_diffrn_radiation_monochromator graphite
_diffrn_radiation_source 'fine-focus sealed tube'
_diffrn_radiation_type MoK\a
_diffrn_radiation_wavelength 0.71073
_diffrn_reflns_av_R_equivalents 0.043
_diffrn_reflns_av_sigmaI/netI 0.108
_diffrn_reflns_limit_h_max 44
_diffrn_reflns_limit_h_min -48
_diffrn_reflns_limit_k_max 5
_diffrn_reflns_limit_k_min -3
_diffrn_reflns_limit_l_max 25
_diffrn_reflns_limit_l_min -24
_diffrn_reflns_number 8574
_diffrn_reflns_theta_full 26.4
_diffrn_reflns_theta_max 26.4
_diffrn_reflns_theta_min 1.2
_diffrn_standards_decay_% 0
_diffrn_standards_interval_count 0
_diffrn_standards_interval_time 0
_diffrn_standards_number 0
_exptl_absorpt_coefficient_mu 5.014
_exptl_absorpt_correction_T_max 0.496
_exptl_absorpt_correction_T_min 0.310
_exptl_absorpt_correction_type multi-scan
_exptl_absorpt_process_details 'SADABS (Bruker, 1997)'
_exptl_crystal_colour colourless
_exptl_crystal_density_diffrn 1.707
_exptl_crystal_density_method 'not measured'
_exptl_crystal_description rod
_exptl_crystal_F_000 1632
_exptl_crystal_size_max 0.24
_exptl_crystal_size_mid 0.18
_exptl_crystal_size_min 0.14
_refine_diff_density_max 0.34
_refine_diff_density_min -0.40
_refine_ls_abs_structure_details 'Flack (1983), 2371 Friedel pairs.'
_refine_ls_abs_structure_Flack 0.010(11)
_refine_ls_extinction_method none
_refine_ls_goodness_of_fit_ref 0.94
_refine_ls_hydrogen_treatment constr
_refine_ls_matrix_type full
_refine_ls_number_parameters 397
_refine_ls_number_reflns 5698
_refine_ls_number_restraints 2
_refine_ls_restrained_S_all 0.94
_refine_ls_R_factor_all 0.118
_refine_ls_R_factor_gt 0.045
_refine_ls_shift/su_max 0.001
_refine_ls_shift/su_mean 0.000
_refine_ls_structure_factor_coef Fsqd
_refine_ls_weighting_details 'calc w=1/[\s^2^(Fo^2^)+(0.0127P)^2^] where P=(Fo^2^+2Fc^2^)/3'
_refine_ls_weighting_scheme calc
_refine_ls_wR_factor_gt 0.076
_refine_ls_wR_factor_ref 0.095
_reflns_number_gt 3115
_reflns_number_total 5698
_reflns_threshold_expression I>2\s(I)
_cod_data_source_file tk6261.cif
_cod_data_source_block I
_cod_depositor_comments
;
The following automatic conversions were performed:
'_symmetry_cell_setting' value 'Monoclinic' changed to 'monoclinic'
according to '/home/saulius/struct/CIF-dictionaries/cif_core.dic'
dictionary named 'cif_core.dic' version 2.4.1 from 2010-06-29.

Automatic conversion script
Id: cif_fix_enum 1527 2010-12-29 10:47:43Z saulius 

The following automatic conversions were performed:

'_symmetry_cell_setting' value 'Monoclinic' changed to 'monoclinic'
according to /home/saulius/struct/CIF-dictionaries/cif_core.dic
dictionary named 'cif_core.dic' version 2.4.1 from 2010-06-29.

Automatic conversion script
Id: cif_fix_values 1715 2011-07-08 13:25:40Z adriana 
;
_cod_original_sg_symbol_H-M 'C c'
_cod_database_code 2207079
_cod_database_fobs_code 2207079

loop_
_symmetry_equiv_pos_as_xyz
'x, y, z'
'x, -y, z+1/2'
'x+1/2, y+1/2, z'
'x+1/2, -y+1/2, z+1/2'

loop_
_atom_site_label
_atom_site_fract_x
_atom_site_fract_y
_atom_site_fract_z
_atom_site_U_iso_or_equiv
_atom_site_adp_type
_atom_site_calc_flag
_atom_site_refinement_flags
_atom_site_occupancy
_atom_site_type_symbol
Br1 0.83899(2) -0.05386(19) 0.92134(4) 0.0685(3) Uani d . 1 Br
Br2 0.95821(2) 1.06460(18) 0.74368(5) 0.0702(3) Uani d . 1 Br
Br3 0.71044(2) 0.4670(2) 0.70656(5) 0.0761(3) Uani d . 1 Br
Br4 0.58665(3) 0.48885(19) 0.96645(5) 0.0756(3) Uani d . 1 Br
N1 0.81271(16) 0.3578(12) 0.6242(3) 0.0420(15) Uani d . 1 N
N2 0.56825(18) 1.0561(13) 0.6868(4) 0.0518(17) Uani d . 1 N
C1 0.8140(2) 0.2487(14) 0.6875(4) 0.0349(19) Uani d . 1 C
C2 0.8468(2) 0.3583(16) 0.7476(4) 0.0413(19) Uani d . 1 C
C3 0.8540(2) 0.2714(17) 0.8177(4) 0.0452(19) Uani d . 1 C
H3 0.8752 0.3434 0.8580 0.054 Uiso calc R 1 H
C4 0.8296(2) 0.0802(16) 0.8267(4) 0.0451(18) Uani d . 1 C
C5 0.7970(2) -0.0274(15) 0.7680(4) 0.0494(19) Uani d . 1 C
H5 0.7806 -0.1554 0.7762 0.059 Uiso calc R 1 H
C6 0.7889(2) 0.0564(14) 0.6975(4) 0.0423(18) Uani d . 1 C
H6 0.7672 -0.0140 0.6578 0.051 Uiso calc R 1 H
C7 0.8450(2) 0.5360(15) 0.6419(4) 0.0391(18) Uani d . 1 C
C8 0.86589(18) 0.5454(14) 0.7181(4) 0.0341(17) Uani d . 1 C
C9 0.8998(2) 0.7069(14) 0.7490(4) 0.0456(18) Uani d . 1 C
H9 0.9142 0.7172 0.7993 0.055 Uiso calc R 1 H
C10 0.9113(2) 0.8507(14) 0.7030(5) 0.051(2) Uani d . 1 C
C11 0.8900(2) 0.8387(17) 0.6272(5) 0.062(2) Uani d . 1 C
H11 0.8987 0.9368 0.5976 0.074 Uiso calc R 1 H
C12 0.8567(2) 0.6854(15) 0.5964(4) 0.0461(18) Uani d . 1 C
H12 0.8421 0.6810 0.5460 0.055 Uiso calc R 1 H
C13 0.78659(19) 0.2692(16) 0.5498(3) 0.0464(18) Uani d . 1 C
H13A 0.7743 0.0849 0.5520 0.056 Uiso calc R 1 H
H13B 0.8014 0.2299 0.5234 0.056 Uiso calc R 1 H
C14 0.75608(19) 0.4919(14) 0.5072(3) 0.0399(17) Uani d . 1 C
C15 0.7288(2) 0.5695(16) 0.5294(4) 0.0491(19) Uani d . 1 C
H15 0.7293 0.4839 0.5712 0.059 Uiso calc R 1 H
C16 0.7006(2) 0.774(2) 0.4900(5) 0.062(2) Uani d . 1 C
H16 0.6828 0.8310 0.5061 0.074 Uiso calc R 1 H
C17 0.6992(3) 0.8892(19) 0.4283(5) 0.072(3) Uani d . 1 C
H17 0.6798 1.0219 0.4013 0.086 Uiso calc R 1 H
C18 0.7253(3) 0.817(2) 0.4044(4) 0.065(3) Uani d . 1 C
H18 0.7240 0.9008 0.3617 0.078 Uiso calc R 1 H
C19 0.7545(2) 0.6153(16) 0.4447(4) 0.0475(19) Uani d . 1 C
H19 0.7727 0.5653 0.4290 0.057 Uiso calc R 1 H
C20 0.5994(2) 0.9402(17) 0.6817(4) 0.0435(18) Uani d . 1 C
C21 0.61892(19) 0.7470(15) 0.7412(4) 0.0385(17) Uani d . 1 C
C22 0.65250(19) 0.6069(15) 0.7496(4) 0.0456(18) Uani d . 1 C
H22 0.6660 0.4821 0.7889 0.055 Uiso calc R 1 H
C23 0.6649(2) 0.6603(17) 0.6975(4) 0.055(2) Uani d . 1 C
C24 0.6459(3) 0.8433(19) 0.6392(4) 0.065(2) Uani d . 1 C
H24 0.6554 0.8731 0.6054 0.078 Uiso calc R 1 H
C25 0.6125(2) 0.9854(17) 0.6301(4) 0.057(2) Uani d . 1 C
H25 0.5993 1.1082 0.5902 0.068 Uiso calc R 1 H
C26 0.5671(2) 0.9419(16) 0.7489(4) 0.044(2) Uani d . 1 C
C27 0.5987(2) 0.7515(16) 0.7848(4) 0.0399(17) Uani d . 1 C
C28 0.6040(2) 0.6122(15) 0.8495(4) 0.0435(18) Uani d . 1 C
H28 0.6240 0.4799 0.8732 0.052 Uiso calc R 1 H
C29 0.5788(2) 0.6777(17) 0.8765(4) 0.055(2) Uani d . 1 C
C30 0.5472(2) 0.8627(17) 0.8410(5) 0.057(2) Uani d . 1 C
H30 0.5301 0.8939 0.8605 0.068 Uiso calc R 1 H
C31 0.5417(2) 0.9963(17) 0.7778(4) 0.056(2) Uani d . 1 C
H31 0.5211 1.1234 0.7541 0.067 Uiso calc R 1 H
C32 0.5397(2) 1.2495(16) 0.6329(4) 0.057(2) Uani d . 1 C
H32A 0.5517 1.3668 0.6091 0.069 Uiso calc R 1 H
H32B 0.5301 1.3852 0.6578 0.069 Uiso calc R 1 H
C33 0.5066(2) 1.0807(16) 0.5758(4) 0.057(2) Uani d . 1 C
C34 0.4725(3) 1.0500(19) 0.5790(5) 0.075(3) Uani d . 1 C
H34 0.4694 1.1392 0.6171 0.090 Uiso calc R 1 H
C35 0.4428(3) 0.891(2) 0.5276(5) 0.084(3) Uani d . 1 C
H35 0.4200 0.8711 0.5313 0.101 Uiso calc R 1 H
C36 0.4468(3) 0.762(2) 0.4708(5) 0.079(3) Uani d . 1 C
H36 0.4265 0.6569 0.4355 0.095 Uiso calc R 1 H
C37 0.4803(3) 0.788(2) 0.4656(5) 0.084(3) Uani d . 1 C
H37 0.4832 0.6987 0.4273 0.101 Uiso calc R 1 H
C38 0.5098(3) 0.948(2) 0.5179(5) 0.077(3) Uani d . 1 C
H38 0.5325 0.9678 0.5142 0.093 Uiso calc R 1 H

loop_
_atom_site_aniso_label
_atom_site_aniso_U_11
_atom_site_aniso_U_22
_atom_site_aniso_U_33
_atom_site_aniso_U_12
_atom_site_aniso_U_13
_atom_site_aniso_U_23
Br1 0.0723(6) 0.0920(7) 0.0466(5) 0.0006(6) 0.0315(5) 0.0050(6)
Br2 0.0428(5) 0.0592(5) 0.1048(7) -0.0068(5) 0.0294(5) -0.0054(6)
Br3 0.0519(5) 0.1045(8) 0.0825(6) -0.0144(6) 0.0394(5) -0.0204(6)
Br4 0.1052(7) 0.0843(6) 0.0493(5) -0.0112(6) 0.0452(5) -0.0086(5)
N1 0.036(4) 0.048(4) 0.039(4) -0.007(3) 0.014(3) -0.005(3)
N2 0.039(4) 0.054(4) 0.042(4) -0.009(3) 0.000(3) 0.003(3)
C1 0.038(5) 0.028(5) 0.039(4) -0.001(3) 0.017(4) -0.005(3)
C2 0.039(5) 0.039(4) 0.044(5) 0.006(3) 0.017(4) -0.006(4)
C3 0.036(5) 0.056(5) 0.042(5) 0.003(4) 0.015(4) -0.011(4)
C4 0.044(5) 0.055(5) 0.031(4) 0.007(4) 0.012(4) 0.001(4)
C5 0.044(5) 0.047(5) 0.063(5) -0.008(4) 0.029(4) 0.000(4)
C6 0.035(4) 0.044(5) 0.042(4) 0.004(4) 0.011(4) -0.007(4)
C7 0.029(4) 0.039(4) 0.045(5) 0.000(4) 0.012(4) 0.002(4)
C8 0.029(4) 0.033(4) 0.041(4) 0.002(3) 0.016(4) 0.000(4)
C9 0.033(4) 0.037(4) 0.057(5) 0.005(3) 0.012(4) -0.008(4)
C10 0.040(5) 0.035(4) 0.081(6) 0.002(3) 0.029(5) -0.001(4)
C11 0.055(6) 0.060(5) 0.080(7) 0.009(4) 0.038(5) 0.013(5)
C12 0.039(5) 0.053(5) 0.041(4) 0.003(4) 0.013(4) 0.007(4)
C13 0.045(5) 0.055(5) 0.032(4) -0.004(4) 0.010(4) -0.013(4)
C14 0.036(4) 0.042(4) 0.033(4) -0.009(4) 0.007(3) -0.006(4)
C15 0.054(5) 0.052(5) 0.039(4) -0.011(4) 0.018(4) -0.002(4)
C16 0.039(6) 0.074(7) 0.068(6) 0.009(5) 0.019(5) -0.004(5)
C17 0.050(6) 0.064(6) 0.068(7) 0.013(5) -0.004(5) -0.004(5)
C18 0.075(7) 0.066(7) 0.032(5) -0.012(5) 0.004(5) -0.006(4)
C19 0.042(5) 0.054(5) 0.038(4) -0.009(4) 0.011(4) -0.005(4)
C20 0.045(5) 0.044(5) 0.035(4) -0.019(4) 0.012(4) -0.001(4)
C21 0.027(4) 0.047(5) 0.032(4) -0.005(3) 0.004(3) -0.003(4)
C22 0.035(4) 0.063(5) 0.031(4) -0.009(4) 0.008(3) -0.002(4)
C23 0.039(5) 0.067(5) 0.053(5) -0.021(4) 0.015(4) -0.017(5)
C24 0.070(7) 0.087(6) 0.038(5) -0.037(5) 0.023(5) -0.008(5)
C25 0.051(5) 0.073(6) 0.035(4) -0.025(5) 0.008(4) 0.001(4)
C26 0.037(5) 0.033(4) 0.047(5) -0.013(4) 0.006(4) -0.006(4)
C27 0.034(5) 0.041(5) 0.039(4) -0.005(4) 0.011(4) -0.008(4)
C28 0.039(4) 0.050(5) 0.030(4) -0.002(3) 0.006(4) -0.006(3)
C29 0.072(6) 0.051(5) 0.052(5) -0.015(4) 0.036(5) -0.014(4)
C30 0.032(5) 0.063(5) 0.068(6) -0.012(4) 0.018(4) -0.028(5)
C31 0.046(5) 0.062(6) 0.049(5) -0.001(4) 0.011(4) -0.012(5)
C32 0.057(6) 0.035(5) 0.058(5) 0.003(4) 0.007(5) 0.008(4)
C33 0.057(6) 0.042(5) 0.049(5) 0.006(4) 0.003(4) 0.009(4)
C34 0.058(6) 0.098(7) 0.060(6) -0.003(6) 0.019(5) -0.010(5)
C35 0.062(7) 0.112(9) 0.055(6) -0.025(6) 0.004(6) -0.001(6)
C36 0.072(8) 0.080(7) 0.055(6) -0.026(6) 0.001(6) 0.004(6)
C37 0.068(8) 0.114(9) 0.052(6) -0.005(6) 0.009(6) -0.020(6)
C38 0.057(6) 0.101(7) 0.060(6) -0.006(5) 0.014(5) -0.004(6)

loop_
_atom_type_symbol
_atom_type_description
_atom_type_scat_dispersion_real
_atom_type_scat_dispersion_imag
_atom_type_scat_source
C C 0.0033 0.0016 'International Tables Vol C Tables 4.2.6.8 and 6.1.1.4'
H H 0.0000 0.0000 'International Tables Vol C Tables 4.2.6.8 and 6.1.1.4'
N N 0.0061 0.0033 'International Tables Vol C Tables 4.2.6.8 and 6.1.1.4'
Br Br -0.2901 2.4595 'International Tables Vol C Tables 4.2.6.8 and 6.1.1.4'

loop_
_geom_angle_atom_site_label_1
_geom_angle_atom_site_label_2
_geom_angle_atom_site_label_3
_geom_angle
C1 N1 C7 108.2(6)
C1 N1 C13 127.1(6)
C7 N1 C13 123.9(6)
C20 N2 C26 108.7(6)
C20 N2 C32 125.3(7)
C26 N2 C32 125.8(7)
N1 C1 C6 129.3(7)
N1 C1 C2 109.6(6)
C6 C1 C2 121.1(7)
C3 C2 C1 119.2(7)
C3 C2 C8 134.5(7)
C1 C2 C8 106.3(6)
C4 C3 C2 119.1(7)
C4 C3 H3 120.4
C2 C3 H3 120.4
C3 C4 C5 122.3(7)
C3 C4 Br1 120.7(6)
C5 C4 Br1 117.0(6)
C6 C5 C4 120.0(7)
C6 C5 H5 120.0
C4 C5 H5 120.0
C5 C6 C1 118.3(7)
C5 C6 H6 120.9
C1 C6 H6 120.9
C12 C7 C8 122.2(7)
C12 C7 N1 129.4(7)
C8 C7 N1 108.4(6)
C9 C8 C7 119.0(7)
C9 C8 C2 133.5(7)
C7 C8 C2 107.4(6)
C10 C9 C8 118.1(7)
C10 C9 H9 120.9
C8 C9 H9 120.9
C9 C10 C11 121.8(7)
C9 C10 Br2 119.0(6)
C11 C10 Br2 119.1(6)
C12 C11 C10 120.7(8)
C12 C11 H11 119.7
C10 C11 H11 119.7
C11 C12 C7 118.1(7)
C11 C12 H12 120.9
C7 C12 H12 120.9
N1 C13 C14 115.3(5)
N1 C13 H13A 108.5
C14 C13 H13A 108.5
N1 C13 H13B 108.5
C14 C13 H13B 108.5
H13A C13 H13B 107.5
C19 C14 C15 119.0(7)
C19 C14 C13 120.4(7)
C15 C14 C13 120.6(6)
C14 C15 C16 120.6(7)
C14 C15 H15 119.7
C16 C15 H15 119.7
C17 C16 C15 119.4(8)
C17 C16 H16 120.3
C15 C16 H16 120.3
C16 C17 C18 121.8(9)
C16 C17 H17 119.1
C18 C17 H17 119.1
C17 C18 C19 119.3(8)
C17 C18 H18 120.4
C19 C18 H18 120.4
C14 C19 C18 119.9(8)
C14 C19 H19 120.0
C18 C19 H19 120.0
N2 C20 C25 130.4(8)
N2 C20 C21 109.0(6)
C25 C20 C21 120.6(8)
C22 C21 C20 120.0(7)
C22 C21 C27 132.9(7)
C20 C21 C27 107.0(6)
C23 C22 C21 117.6(7)
C23 C22 H22 121.2
C21 C22 H22 121.2
C24 C23 C22 122.8(7)
C24 C23 Br3 118.6(6)
C22 C23 Br3 118.6(6)
C23 C24 C25 120.5(7)
C23 C24 H24 119.7
C25 C24 H24 119.7
C20 C25 C24 118.5(8)
C20 C25 H25 120.8
C24 C25 H25 120.8
C31 C26 N2 130.3(7)
C31 C26 C27 120.9(7)
N2 C26 C27 108.7(7)
C28 C27 C26 119.5(7)
C28 C27 C21 134.0(7)
C26 C27 C21 106.5(6)
C29 C28 C27 117.3(7)
C29 C28 H28 121.3
C27 C28 H28 121.3
C28 C29 C30 123.4(7)
C28 C29 Br4 117.2(6)
C30 C29 Br4 119.4(6)
C31 C30 C29 119.4(8)
C31 C30 H30 120.3
C29 C30 H30 120.3
C30 C31 C26 119.3(7)
C30 C31 H31 120.3
C26 C31 H31 120.3
N2 C32 C33 112.9(5)
N2 C32 H32A 109.0
C33 C32 H32A 109.0
N2 C32 H32B 109.0
C33 C32 H32B 109.0
H32A C32 H32B 107.8
C34 C33 C38 117.4(8)
C34 C33 C32 122.1(8)
C38 C33 C32 120.5(8)
C33 C34 C35 121.7(9)
C33 C34 H34 119.1
C35 C34 H34 119.1
C36 C35 C34 119.6(10)
C36 C35 H35 120.2
C34 C35 H35 120.2
C37 C36 C35 120.4(10)
C37 C36 H36 119.8
C35 C36 H36 119.8
C36 C37 C38 118.9(9)
C36 C37 H37 120.6
C38 C37 H37 120.6
C37 C38 C33 121.9(9)
C37 C38 H38 119.0
C33 C38 H38 119.0

loop_
_geom_bond_atom_site_label_1
_geom_bond_atom_site_label_2
_geom_bond_distance
Br1 C4 1.903(7)
Br2 C10 1.906(7)
Br3 C23 1.917(8)
Br4 C29 1.925(8)
N1 C1 1.366(8)
N1 C7 1.403(8)
N1 C13 1.461(7)
N2 C20 1.371(10)
N2 C26 1.393(10)
N2 C32 1.458(9)
C1 C6 1.392(9)
C1 C2 1.413(9)
C2 C3 1.390(10)
C2 C8 1.428(10)
C3 C4 1.356(10)
C3 H3 0.9300
C4 C5 1.393(10)
C5 C6 1.386(10)
C5 H5 0.9300
C6 H6 0.9300
C7 C12 1.381(9)
C7 C8 1.402(9)
C8 C9 1.392(9)
C9 C10 1.373(9)
C9 H9 0.9300
C10 C11 1.397(10)
C11 C12 1.356(10)
C11 H11 0.9300
C12 H12 0.9300
C13 C14 1.505(9)
C13 H13A 0.9700
C13 H13B 0.9700
C14 C19 1.372(10)
C14 C15 1.377(9)
C15 C16 1.388(11)
C15 H15 0.9300
C16 C17 1.345(12)
C16 H16 0.9300
C17 C18 1.353(11)
C17 H17 0.9300
C18 C19 1.404(10)
C18 H18 0.9300
C19 H19 0.9300
C20 C25 1.379(11)
C20 C21 1.414(9)
C21 C22 1.398(9)
C21 C27 1.431(9)
C22 C23 1.374(9)
C22 H22 0.9300
C23 C24 1.365(10)
C24 C25 1.391(11)
C24 H24 0.9300
C25 H25 0.9300
C26 C31 1.384(11)
C26 C27 1.413(10)
C27 C28 1.395(9)
C28 C29 1.361(9)
C28 H28 0.9300
C29 C30 1.395(10)
C30 C31 1.353(11)
C30 H30 0.9300
C31 H31 0.9300
C32 C33 1.508(10)
C32 H32A 0.9700
C32 H32B 0.9700
C33 C34 1.370(11)
C33 C38 1.382(11)
C34 C35 1.372(12)
C34 H34 0.9300
C35 C36 1.370(13)
C35 H35 0.9300
C36 C37 1.367(11)
C36 H36 0.9300
C37 C38 1.378(12)
C37 H37 0.9300
C38 H38 0.9300

loop_
_geom_hbond_atom_site_label_D
_geom_hbond_atom_site_label_H
_geom_hbond_atom_site_label_A
_geom_hbond_site_symmetry_A
_geom_hbond_distance_DH
_geom_hbond_distance_HA
_geom_hbond_distance_DA
_geom_hbond_angle_DHA
_geom_hbond_publ_flag
C5 H5 Br3 1_545 0.93 3.00 3.800(4) 146 yes
C12 H12 Br1 2_564 0.93 3.01 3.724(4) 135 yes
C25 H25 Br4 2_574 0.93 2.97 3.852(4) 158 yes

loop_
_geom_torsion_atom_site_label_1
_geom_torsion_atom_site_label_2
_geom_torsion_atom_site_label_3
_geom_torsion_atom_site_label_4
_geom_torsion
C7 N1 C1 C6 -178.1(7)
C13 N1 C1 C6 -8.1(12)
C7 N1 C1 C2 1.1(8)
C13 N1 C1 C2 171.1(6)
N1 C1 C2 C3 -179.2(6)
C6 C1 C2 C3 0.1(10)
N1 C1 C2 C8 0.5(8)
C6 C1 C2 C8 179.8(6)
C1 C2 C3 C4 0.9(10)
C8 C2 C3 C4 -178.6(8)
C2 C3 C4 C5 -1.6(11)
C2 C3 C4 Br1 178.3(5)
C3 C4 C5 C6 1.2(11)
Br1 C4 C5 C6 -178.7(5)
C4 C5 C6 C1 -0.1(10)
N1 C1 C6 C5 178.6(7)
C2 C1 C6 C5 -0.5(10)
C1 N1 C7 C12 177.9(7)
C13 N1 C7 C12 7.4(12)
C1 N1 C7 C8 -2.3(8)
C13 N1 C7 C8 -172.7(6)
C12 C7 C8 C9 -1.0(10)
N1 C7 C8 C9 179.1(6)
C12 C7 C8 C2 -177.6(7)
N1 C7 C8 C2 2.5(8)
C3 C2 C8 C9 1.8(14)
C1 C2 C8 C9 -177.7(7)
C3 C2 C8 C7 177.7(8)
C1 C2 C8 C7 -1.9(8)
C7 C8 C9 C10 0.0(10)
C2 C8 C9 C10 175.5(7)
C8 C9 C10 C11 0.1(10)
C8 C9 C10 Br2 -178.3(5)
C9 C10 C11 C12 0.7(11)
Br2 C10 C11 C12 179.2(5)
C10 C11 C12 C7 -1.6(11)
C8 C7 C12 C11 1.8(11)
N1 C7 C12 C11 -178.3(7)
C1 N1 C13 C14 107.4(8)
C7 N1 C13 C14 -84.0(8)
N1 C13 C14 C19 118.0(7)
N1 C13 C14 C15 -63.6(8)
C19 C14 C15 C16 -1.4(10)
C13 C14 C15 C16 -179.8(7)
C14 C15 C16 C17 2.3(12)
C15 C16 C17 C18 -1.8(14)
C16 C17 C18 C19 0.5(14)
C15 C14 C19 C18 0.0(10)
C13 C14 C19 C18 178.4(6)
C17 C18 C19 C14 0.5(12)
C26 N2 C20 C25 179.9(7)
C32 N2 C20 C25 4.1(12)
C26 N2 C20 C21 0.0(8)
C32 N2 C20 C21 -175.8(6)
N2 C20 C21 C22 -178.1(6)
C25 C20 C21 C22 2.0(10)
N2 C20 C21 C27 -0.9(8)
C25 C20 C21 C27 179.2(6)
C20 C21 C22 C23 -1.2(10)
C27 C21 C22 C23 -177.6(7)
C21 C22 C23 C24 0.3(11)
C21 C22 C23 Br3 -179.1(5)
C22 C23 C24 C25 -0.2(11)
Br3 C23 C24 C25 179.3(6)
N2 C20 C25 C24 178.4(7)
C21 C20 C25 C24 -1.8(11)
C23 C24 C25 C20 0.9(11)
C20 N2 C26 C31 178.6(8)
C32 N2 C26 C31 -5.6(12)
C20 N2 C26 C27 0.9(8)
C32 N2 C26 C27 176.7(6)
C31 C26 C27 C28 1.2(10)
N2 C26 C27 C28 179.2(6)
C31 C26 C27 C21 -179.4(6)
N2 C26 C27 C21 -1.4(8)
C22 C21 C27 C28 -2.6(13)
C20 C21 C27 C28 -179.3(7)
C22 C21 C27 C26 178.1(7)
C20 C21 C27 C26 1.4(8)
C26 C27 C28 C29 -2.5(10)
C21 C27 C28 C29 178.3(7)
C27 C28 C29 C30 3.4(11)
C27 C28 C29 Br4 -179.2(5)
C28 C29 C30 C31 -2.8(11)
Br4 C29 C30 C31 179.8(6)
C29 C30 C31 C26 1.3(11)
N2 C26 C31 C30 -178.1(7)
C27 C26 C31 C30 -0.6(11)
C20 N2 C32 C33 90.7(9)
C26 N2 C32 C33 -84.5(9)
N2 C32 C33 C34 99.7(9)
N2 C32 C33 C38 -79.8(10)
C38 C33 C34 C35 0.8(13)
C32 C33 C34 C35 -178.7(8)
C33 C34 C35 C36 -0.9(15)
C34 C35 C36 C37 0.9(15)
C35 C36 C37 C38 -0.8(15)
C36 C37 C38 C33 0.7(15)
C34 C33 C38 C37 -0.8(13)
C32 C33 C38 C37 178.8(8)

loop_
_cod_related_entry_id
_cod_related_entry_database
_cod_related_entry_code
1 ChemSpider 2080721
